data_2213237
loop_
_publ_author_name
'Feng Xu'
'Wei-Xiao Hu'

_publ_section_title
;
 3-(4-Chlorophenyl)-6-(4-methoxybenzyl)-1,2,4,5-tetrazine
;
_journal_coeditor_code CI2355
_journal_issue 5
_journal_name_full 'Acta Crystallographica Section E'
_journal_page_first o2397
_journal_page_last o2397
_journal_paper_doi 10.1107/S1600536807017175
_journal_volume 63
_journal_year 2007
_chemical_formula_iupac 'C16 H13 Cl N4 O'
_chemical_formula_moiety 'C16 H13 Cl N4 O'
_chemical_formula_sum 'C16 H13 Cl N4 O'
_chemical_formula_weight 312.75
_chemical_name_systematic
;
3-(4-Chlorophenyl)-6-(4-methoxybenzyl)-1,2,4,5-tetrazine
;
_space_group_IT_number 2
_symmetry_cell_setting triclinic
_symmetry_space_group_name_Hall '-P 1'
_symmetry_space_group_name_H-M 'P -1'
_atom_sites_solution_hydrogens geom
_atom_sites_solution_primary direct
_atom_sites_solution_secondary difmap
_audit_creation_method SHELXL-97
_cell_angle_alpha 101.429(6)
_cell_angle_beta 97.597(6)
_cell_angle_gamma 107.012(4)
_cell_formula_units_Z 4
_cell_length_a 9.471(3)
_cell_length_b 10.170(3)
_cell_length_c 16.911(7)
_cell_measurement_reflns_used 1325
_cell_measurement_temperature 293(2)
_cell_measurement_theta_max 25.06
_cell_measurement_theta_min 2.16
_cell_volume 1495.0(9)
_computing_cell_refinement 'SAINT (Bruker, 2005)'
_computing_data_collection 'SMART (Bruker, 2005)'
_computing_data_reduction SAINT
_computing_molecular_graphics 'SHELXTL (Bruker, 2005)'
_computing_publication_material SHELXTL
_computing_structure_refinement 'SHELXL97 (Sheldrick, 1997)'
_computing_structure_solution 'SHELXS97 (Sheldrick, 1997)'
_diffrn_ambient_temperature 293(2)
_diffrn_measured_fraction_theta_full 0.984
_diffrn_measured_fraction_theta_max 0.984
_diffrn_measurement_device_type 'Bruker SMART APEXII CCD area-detector'
_diffrn_measurement_method '\f and \w'
_diffrn_radiation_monochromator graphite
_diffrn_radiation_source 'fine-focus sealed tube'
_diffrn_radiation_type MoK\a
_diffrn_radiation_wavelength 0.71073
_diffrn_reflns_av_R_equivalents 0.0227
_diffrn_reflns_av_sigmaI/netI 0.0475
_diffrn_reflns_limit_h_max 11
_diffrn_reflns_limit_h_min -11
_diffrn_reflns_limit_k_max 11
_diffrn_reflns_limit_k_min -12
_diffrn_reflns_limit_l_max 20
_diffrn_reflns_limit_l_min -16
_diffrn_reflns_number 8415
_diffrn_reflns_theta_full 25.50
_diffrn_reflns_theta_max 25.50
_diffrn_reflns_theta_min 1.25
_diffrn_standards_number 0
_exptl_absorpt_coefficient_mu 0.262
_exptl_absorpt_correction_T_max 0.9517
_exptl_absorpt_correction_T_min 0.9373
_exptl_absorpt_correction_type multi-scan
_exptl_absorpt_process_details '(SADABS; Sheldrick, 1996)'
_exptl_crystal_colour red
_exptl_crystal_density_diffrn 1.390
_exptl_crystal_density_method 'not measured'
_exptl_crystal_description Prism
_exptl_crystal_F_000 648
_exptl_crystal_size_max 0.25
_exptl_crystal_size_mid 0.20
_exptl_crystal_size_min 0.15
_refine_diff_density_max 0.625
_refine_diff_density_min -0.312
_refine_ls_extinction_method none
_refine_ls_goodness_of_fit_ref 0.951
_refine_ls_hydrogen_treatment constr
_refine_ls_matrix_type full
_refine_ls_number_parameters 399
_refine_ls_number_reflns 5475
_refine_ls_number_restraints 0
_refine_ls_restrained_S_all 0.951
_refine_ls_R_factor_all 0.1411
_refine_ls_R_factor_gt 0.0764
_refine_ls_shift/su_max 0.001
_refine_ls_shift/su_mean 0.000
_refine_ls_structure_factor_coef Fsqd
_refine_ls_weighting_details 'calc w=1/[\s^2^(Fo^2^)+(0.1771P)^2^] where P=(Fo^2^+2Fc^2^)/3'
_refine_ls_weighting_scheme calc
_refine_ls_wR_factor_gt 0.2187
_refine_ls_wR_factor_ref 0.2861
_reflns_number_gt 2567
_reflns_number_total 5475
_reflns_threshold_expression I>2\s(I)
_cod_data_source_file ci2355.cif
_cod_data_source_block I
_cod_database_code 2213237
_cod_database_fobs_code 2213237

loop_
_symmetry_equiv_pos_as_xyz
'x, y, z'
'-x, -y, -z'

loop_
_atom_site_type_symbol
_atom_site_label
_atom_site_fract_x
_atom_site_fract_y
_atom_site_fract_z
_atom_site_U_iso_or_equiv
_atom_site_adp_type
_atom_site_calc_flag
_atom_site_refinement_flags
_atom_site_occupancy
Cl Cl1 0.47728(14) 1.08559(13) 0.78131(7) 0.1003(5) Uani d . 1
O O1 -0.0674(5) 0.1630(5) 0.0080(3) 0.1402(15) Uani d . 1
N N1 0.4097(4) 0.4999(4) 0.3715(2) 0.0863(11) Uani d . 1
N N2 0.4047(4) 0.5804(4) 0.4406(2) 0.0790(10) Uani d . 1
C C3 0.5042(4) 0.7185(4) 0.4728(2) 0.0597(9) Uani d . 1
N N4 0.6093(4) 0.7780(4) 0.4411(2) 0.0781(10) Uani d . 1
N N5 0.6143(4) 0.6963(4) 0.3725(2) 0.0833(10) Uani d . 1
C C6 0.5145(4) 0.5607(5) 0.3392(3) 0.0754(11) Uani d . 1
C C7 0.4969(4) 0.8087(4) 0.5488(2) 0.0604(9) Uani d . 1
C C8 0.3928(4) 0.7512(4) 0.5873(2) 0.0689(11) Uani d . 1
H H8 0.3274 0.6585 0.5670 0.083 Uiso calc R 1
C C9 0.3869(4) 0.8352(4) 0.6580(3) 0.0754(11) Uani d . 1
H H9 0.3140 0.7980 0.6867 0.091 Uiso calc R 1
C C10 0.4855(4) 0.9785(4) 0.6922(2) 0.0692(10) Uani d . 1
C C11 0.5891(4) 1.0384(4) 0.6552(3) 0.0733(11) Uani d . 1
H H11 0.6546 1.1310 0.6760 0.088 Uiso calc R 1
C C12 0.5928(4) 0.9531(4) 0.5836(3) 0.0709(11) Uani d . 1
H H12 0.6638 0.9916 0.5542 0.085 Uiso calc R 1
C C13 0.5203(5) 0.4704(6) 0.2623(3) 0.0964(15) Uani d . 1
H H13A 0.5548 0.3948 0.2753 0.116 Uiso calc R 1
H H13B 0.5960 0.5263 0.2379 0.116 Uiso calc R 1
C C14 0.3661(5) 0.3984(5) 0.1933(3) 0.0733(11) Uani d . 1
C C15 0.2766(5) 0.2587(5) 0.1800(3) 0.0869(13) Uani d . 1
H H15 0.3107 0.2069 0.2131 0.104 Uiso calc R 1
C C16 0.1376(6) 0.1833(6) 0.1216(3) 0.1084(17) Uani d . 1
H H16 0.0870 0.0887 0.1189 0.130 Uiso calc R 1
C C17 0.0815(6) 0.2496(6) 0.0713(3) 0.0905(14) Uani d . 1
C C18 0.1558(6) 0.3874(6) 0.0769(3) 0.0924(15) Uani d . 1
H H18 0.1167 0.4350 0.0427 0.111 Uiso calc R 1
C C19 0.3072(7) 0.4672(6) 0.1404(4) 0.1093(18) Uani d . 1
H H19 0.3586 0.5616 0.1430 0.131 Uiso calc R 1
C C20 -0.1294(8) 0.2308(8) -0.0434(4) 0.143(3) Uani d . 1
H H20A -0.2000 0.2673 -0.0184 0.214 Uiso calc R 1
H H20B -0.1805 0.1644 -0.0953 0.214 Uiso calc R 1
H H20C -0.0508 0.3076 -0.0521 0.214 Uiso calc R 1
Cl Cl2 0.02128(15) -0.08105(12) 0.23099(7) 0.0954(5) Uani d . 1
O O2 0.5539(4) 0.7113(4) 1.0099(2) 0.1058(11) Uani d . 1
N N21 0.0947(4) 0.5168(4) 0.6356(2) 0.0788(10) Uani d . 1
N N22 0.0969(4) 0.4333(3) 0.5668(2) 0.0726(9) Uani d . 1
C C23 -0.0032(4) 0.2965(4) 0.5359(2) 0.0581(9) Uani d . 1
N N24 -0.1086(4) 0.2389(4) 0.5692(2) 0.0751(10) Uani d . 1
N N25 -0.1113(4) 0.3232(4) 0.6379(2) 0.0789(10) Uani d . 1
C C26 -0.0098(4) 0.4583(5) 0.6694(2) 0.0655(10) Uani d . 1
C C27 0.0023(4) 0.2033(4) 0.4610(2) 0.0561(9) Uani d . 1
C C28 0.1065(4) 0.2588(4) 0.4221(2) 0.0617(10) Uani d . 1
H H28 0.1722 0.3516 0.4415 0.074 Uiso calc R 1
C C29 0.1117(4) 0.1718(4) 0.3517(2) 0.0683(10) Uani d . 1
H H29 0.1846 0.2072 0.3226 0.082 Uiso calc R 1
C C30 0.0125(4) 0.0287(4) 0.3190(2) 0.0647(10) Uani d . 1
C C31 -0.0902(4) -0.0287(4) 0.3568(2) 0.0699(10) Uani d . 1
H H31 -0.1548 -0.1219 0.3371 0.084 Uiso calc R 1
C C32 -0.0957(4) 0.0578(4) 0.4268(2) 0.0677(10) Uani d . 1
H H32 -0.1685 0.0211 0.4558 0.081 Uiso calc R 1
C C33 -0.0099(4) 0.5533(5) 0.7470(3) 0.0795(12) Uani d . 1
H H33A -0.0948 0.5064 0.7692 0.095 Uiso calc R 1
H H33B -0.0254 0.6381 0.7351 0.095 Uiso calc R 1
C C34 0.1426(4) 0.6006(4) 0.8172(2) 0.0635(10) Uani d . 1
C C35 0.2527(5) 0.7364(4) 0.8449(3) 0.0747(12) Uani d . 1
H H35 0.2357 0.8071 0.8213 0.090 Uiso calc R 1
C C36 0.3924(5) 0.7774(4) 0.9077(3) 0.0740(11) Uani d . 1
H H36 0.4598 0.8696 0.9217 0.089 Uiso calc R 1
C C37 0.4201(5) 0.6799(5) 0.9440(3) 0.0774(12) Uani d . 1
C C38 0.3144(6) 0.5426(5) 0.9179(3) 0.0918(14) Uani d . 1
H H38 0.3327 0.4727 0.9418 0.110 Uiso calc R 1
C C39 0.1764(5) 0.5032(5) 0.8549(3) 0.0837(12) Uani d . 1
H H39 0.1108 0.4102 0.8404 0.100 Uiso calc R 1
C C40 0.6673(6) 0.8493(6) 1.0380(3) 0.1141(18) Uani d . 1
H H40A 0.6217 0.9186 1.0582 0.171 Uiso calc R 1
H H40B 0.7131 0.8732 0.9931 0.171 Uiso calc R 1
H H40C 0.7429 0.8482 1.0815 0.171 Uiso calc R 1

loop_
_atom_site_aniso_label
_atom_site_aniso_U_11
_atom_site_aniso_U_22
_atom_site_aniso_U_33
_atom_site_aniso_U_12
_atom_site_aniso_U_13
_atom_site_aniso_U_23
Cl1 0.1142(10) 0.0969(9) 0.0768(8) 0.0206(8) 0.0258(7) 0.0097(6)
O1 0.157(4) 0.141(4) 0.111(3) 0.046(3) 0.035(3) 0.004(3)
N1 0.080(2) 0.081(2) 0.088(3) 0.0081(19) 0.038(2) 0.013(2)
N2 0.076(2) 0.072(2) 0.081(2) 0.0028(18) 0.0387(18) 0.0193(18)
C3 0.047(2) 0.063(2) 0.069(2) 0.0066(18) 0.0169(17) 0.0313(19)
N4 0.075(2) 0.078(2) 0.081(2) 0.0075(18) 0.0341(18) 0.034(2)
N5 0.075(2) 0.097(3) 0.080(2) 0.014(2) 0.0372(19) 0.033(2)
C6 0.055(2) 0.086(3) 0.085(3) 0.011(2) 0.028(2) 0.030(2)
C7 0.051(2) 0.060(2) 0.071(2) 0.0093(18) 0.0165(18) 0.030(2)
C8 0.064(2) 0.067(2) 0.069(3) 0.0021(19) 0.0187(19) 0.028(2)
C9 0.070(3) 0.078(3) 0.072(3) 0.006(2) 0.027(2) 0.025(2)
C10 0.066(2) 0.071(3) 0.071(3) 0.018(2) 0.015(2) 0.024(2)
C11 0.068(3) 0.059(2) 0.083(3) 0.007(2) 0.014(2) 0.017(2)
C12 0.065(2) 0.065(3) 0.083(3) 0.009(2) 0.025(2) 0.032(2)
C13 0.075(3) 0.120(4) 0.091(3) 0.027(3) 0.039(2) 0.012(3)
C14 0.079(3) 0.078(3) 0.078(3) 0.030(2) 0.048(2) 0.028(2)
C15 0.102(4) 0.087(3) 0.077(3) 0.029(3) 0.045(3) 0.017(2)
C16 0.134(5) 0.097(4) 0.099(4) 0.034(4) 0.049(4) 0.025(3)
C17 0.110(4) 0.091(4) 0.080(3) 0.042(3) 0.047(3) 0.013(3)
C18 0.125(4) 0.110(4) 0.085(3) 0.072(4) 0.053(3) 0.048(3)
C19 0.139(5) 0.102(4) 0.124(4) 0.055(4) 0.084(4) 0.049(4)
C20 0.191(7) 0.200(7) 0.088(4) 0.125(6) 0.036(4) 0.053(4)
Cl2 0.1259(10) 0.0808(8) 0.0714(8) 0.0269(7) 0.0256(7) 0.0077(6)
O2 0.121(3) 0.120(3) 0.088(2) 0.055(2) 0.016(2) 0.029(2)
N21 0.082(2) 0.073(2) 0.076(2) 0.0093(18) 0.0368(18) 0.0158(18)
N22 0.078(2) 0.063(2) 0.065(2) 0.0000(17) 0.0345(16) 0.0142(16)
C23 0.052(2) 0.063(2) 0.061(2) 0.0102(18) 0.0145(17) 0.0321(19)
N24 0.075(2) 0.072(2) 0.077(2) 0.0077(18) 0.0347(18) 0.0277(19)
N25 0.074(2) 0.093(3) 0.072(2) 0.016(2) 0.0353(18) 0.029(2)
C26 0.056(2) 0.079(3) 0.067(2) 0.019(2) 0.0234(19) 0.027(2)
C27 0.055(2) 0.057(2) 0.057(2) 0.0101(17) 0.0182(17) 0.0246(17)
C28 0.062(2) 0.059(2) 0.061(2) 0.0044(18) 0.0206(18) 0.0239(18)
C29 0.080(3) 0.067(3) 0.061(2) 0.017(2) 0.0271(19) 0.0226(19)
C30 0.075(3) 0.060(2) 0.058(2) 0.016(2) 0.0141(19) 0.0212(19)
C31 0.075(3) 0.053(2) 0.071(3) 0.004(2) 0.014(2) 0.017(2)
C32 0.062(2) 0.060(2) 0.075(3) 0.0027(19) 0.0199(19) 0.027(2)
C33 0.074(3) 0.106(3) 0.070(3) 0.037(2) 0.033(2) 0.025(2)
C34 0.079(3) 0.067(2) 0.061(2) 0.034(2) 0.0362(19) 0.0231(19)
C35 0.095(3) 0.071(3) 0.077(3) 0.038(3) 0.039(2) 0.031(2)
C36 0.084(3) 0.060(2) 0.077(3) 0.019(2) 0.031(2) 0.012(2)
C37 0.093(3) 0.091(3) 0.063(3) 0.045(3) 0.029(2) 0.022(2)
C38 0.120(4) 0.096(4) 0.084(3) 0.052(3) 0.034(3) 0.041(3)
C39 0.098(3) 0.075(3) 0.082(3) 0.024(2) 0.037(3) 0.024(2)
C40 0.100(4) 0.136(5) 0.097(4) 0.046(4) 0.012(3) -0.001(3)

loop_
_atom_type_symbol
_atom_type_description
_atom_type_scat_dispersion_real
_atom_type_scat_dispersion_imag
_atom_type_scat_source
C C 0.0033 0.0016 'International Tables Vol C Tables 4.2.6.8 and 6.1.1.4'
H H 0.0000 0.0000 'International Tables Vol C Tables 4.2.6.8 and 6.1.1.4'
N N 0.0061 0.0033 'International Tables Vol C Tables 4.2.6.8 and 6.1.1.4'
O O 0.0106 0.0060 'International Tables Vol C Tables 4.2.6.8 and 6.1.1.4'
Cl Cl 0.1484 0.1585 'International Tables Vol C Tables 4.2.6.8 and 6.1.1.4'

loop_
_geom_angle_atom_site_label_1
_geom_angle_atom_site_label_2
_geom_angle_atom_site_label_3
_geom_angle
C20 O1 C17 118.8(5)
C6 N1 N2 112.2(4)
N1 N2 C3 122.7(3)
N4 C3 N2 125.0(4)
N4 C3 C7 112.4(4)
N2 C3 C7 122.6(3)
C3 N4 N5 111.9(4)
N4 N5 C6 123.6(3)
N1 C6 N5 124.6(4)
N1 C6 C13 112.1(4)
N5 C6 C13 123.3(4)
C8 C7 C12 119.0(4)
C8 C7 C3 115.8(4)
C12 C7 C3 125.2(3)
C7 C8 C9 115.6(4)
C7 C8 H8 122.2
C9 C8 H8 122.2
C8 C9 C10 124.4(4)
C8 C9 H9 117.8
C10 C9 H9 117.8
C11 C10 C9 121.4(4)
C11 C10 Cl1 114.1(3)
C9 C10 Cl1 124.5(3)
C10 C11 C12 113.6(4)
C10 C11 H11 123.2
C12 C11 H11 123.2
C11 C12 C7 126.0(4)
C11 C12 H12 117.0
C7 C12 H12 117.0
C6 C13 C14 117.5(3)
C6 C13 H13A 107.9
C14 C13 H13A 107.9
C6 C13 H13B 107.9
C14 C13 H13B 107.9
H13A C13 H13B 107.2
C15 C14 C19 111.8(5)
C15 C14 C13 123.0(4)
C19 C14 C13 125.2(5)
C14 C15 C16 128.3(5)
C14 C15 H15 115.8
C16 C15 H15 115.8
C17 C16 C15 119.7(5)
C17 C16 H16 120.2
C15 C16 H16 120.2
C16 C17 C18 119.2(5)
C16 C17 O1 117.9(5)
C18 C17 O1 122.9(5)
C17 C18 C19 120.3(5)
C17 C18 H18 119.9
C19 C18 H18 119.9
C14 C19 C18 120.7(5)
C14 C19 H19 119.7
C18 C19 H19 119.7
O1 C20 H20A 109.5
O1 C20 H20B 109.5
H20A C20 H20B 109.5
O1 C20 H20C 109.5
H20A C20 H20C 109.5
H20B C20 H20C 109.5
C40 O2 C37 122.4(4)
C26 N21 N22 112.0(3)
N21 N22 C23 123.3(3)
N24 C23 N22 124.6(4)
N24 C23 C27 112.3(3)
N22 C23 C27 123.1(3)
C23 N24 N25 112.0(3)
N24 N25 C26 123.3(3)
N21 C26 N25 124.8(4)
N21 C26 C33 111.3(4)
N25 C26 C33 124.0(3)
C28 C27 C23 115.1(3)
C28 C27 C32 119.1(4)
C23 C27 C32 125.8(3)
C27 C28 C29 115.3(4)
C27 C28 H28 122.4
C29 C28 H28 122.4
C28 C29 C30 124.4(3)
C28 C29 H29 117.8
C30 C29 H29 117.8
C31 C30 C29 121.4(4)
C31 C30 Cl2 114.4(3)
C29 C30 Cl2 124.1(3)
C30 C31 C32 114.3(4)
C30 C31 H31 122.8
C32 C31 H31 122.8
C31 C32 C27 125.5(3)
C31 C32 H32 117.3
C27 C32 H32 117.3
C26 C33 C34 115.0(3)
C26 C33 H33A 108.5
C34 C33 H33A 108.5
C26 C33 H33B 108.5
C34 C33 H33B 108.5
H33A C33 H33B 107.5
C39 C34 C35 113.0(4)
C39 C34 C33 120.1(4)
C35 C34 C33 126.9(4)
C34 C35 C36 126.3(4)
C34 C35 H35 116.9
C36 C35 H35 116.9
C37 C36 C35 118.9(4)
C37 C36 H36 120.6
C35 C36 H36 120.6
C36 C37 C38 116.9(4)
C36 C37 O2 123.2(4)
C38 C37 O2 119.9(4)
C37 C38 C39 123.6(4)
C37 C38 H38 118.2
C39 C38 H38 118.2
C34 C39 C38 121.3(4)
C34 C39 H39 119.4
C38 C39 H39 119.4
O2 C40 H40A 109.5
O2 C40 H40B 109.5
H40A C40 H40B 109.5
O2 C40 H40C 109.5
H40A C40 H40C 109.5
H40B C40 H40C 109.5

loop_
_geom_bond_atom_site_label_1
_geom_bond_atom_site_label_2
_geom_bond_distance
Cl1 C10 1.701(4)
O1 C20 1.384(6)
O1 C17 1.552(6)
N1 C6 1.259(5)
N1 N2 1.303(5)
N2 C3 1.394(5)
C3 N4 1.250(4)
C3 C7 1.446(5)
N4 N5 1.302(5)
N5 C6 1.379(5)
C6 C13 1.454(6)
C7 C8 1.312(5)
C7 C12 1.437(5)
C8 C9 1.343(5)
C8 H8 0.93
C9 C10 1.434(6)
C9 H9 0.93
C10 C11 1.299(5)
C11 C12 1.354(5)
C11 H11 0.93
C12 H12 0.93
C13 C14 1.617(6)
C13 H13A 0.97
C13 H13B 0.97
C14 C15 1.380(6)
C14 C19 1.394(6)
C15 C16 1.435(6)
C15 H15 0.93
C16 C17 1.334(7)
C16 H16 0.93
C17 C18 1.349(7)
C18 C19 1.560(7)
C18 H18 0.93
C19 H19 0.93
C20 H20A 0.96
C20 H20B 0.96
C20 H20C 0.96
Cl2 C30 1.703(4)
O2 C40 1.438(6)
O2 C37 1.482(5)
N21 C26 1.266(5)
N21 N22 1.303(4)
N22 C23 1.385(5)
C23 N24 1.263(4)
C23 C27 1.441(5)
N24 N25 1.308(5)
N25 C26 1.377(5)
C26 C33 1.467(5)
C27 C28 1.311(5)
C27 C32 1.449(5)
C28 C29 1.351(5)
C28 H28 0.93
C29 C30 1.431(5)
C29 H29 0.93
C30 C31 1.294(5)
C31 C32 1.345(5)
C31 H31 0.93
C32 H32 0.93
C33 C34 1.625(5)
C33 H33A 0.97
C33 H33B 0.97
C34 C39 1.370(6)
C34 C35 1.409(5)
C35 C36 1.478(6)
C35 H35 0.93
C36 C37 1.334(6)
C36 H36 0.93
C37 C38 1.403(6)
C38 C39 1.469(6)
C38 H38 0.93
C39 H39 0.93
C40 H40A 0.96
C40 H40B 0.96
C40 H40C 0.96

loop_
_geom_hbond_atom_site_label_D
_geom_hbond_atom_site_label_H
_geom_hbond_atom_site_label_A
_geom_hbond_site_symmetry_A
_geom_hbond_distance_DH
_geom_hbond_distance_HA
_geom_hbond_distance_DA
_geom_hbond_angle_DHA
C16 H16 Cl2 . 0.93 2.82 3.555(6) 137
C20 H20A Cg1 2_566 0.96 2.64 3.482(8) 147

loop_
_geom_torsion_atom_site_label_1
_geom_torsion_atom_site_label_2
_geom_torsion_atom_site_label_3
_geom_torsion_atom_site_label_4
_geom_torsion
C6 N1 N2 C3 0.9(6)
N1 N2 C3 N4 -2.0(6)
N1 N2 C3 C7 178.9(4)
N2 C3 N4 N5 1.2(6)
C7 C3 N4 N5 -179.6(3)
C3 N4 N5 C6 0.3(6)
N2 N1 C6 N5 0.6(6)
N2 N1 C6 C13 179.7(4)
N4 N5 C6 N1 -1.3(7)
N4 N5 C6 C13 179.7(4)
N4 C3 C7 C8 -177.4(3)
N2 C3 C7 C8 1.7(6)
N4 C3 C7 C12 3.0(5)
N2 C3 C7 C12 -177.8(3)
C12 C7 C8 C9 -0.6(6)
C3 C7 C8 C9 179.8(3)
C7 C8 C9 C10 -0.4(6)
C8 C9 C10 C11 0.7(7)
C8 C9 C10 Cl1 179.5(3)
C9 C10 C11 C12 0.1(6)
Cl1 C10 C11 C12 -178.8(3)
C10 C11 C12 C7 -1.2(6)
C8 C7 C12 C11 1.6(6)
C3 C7 C12 C11 -178.9(4)
N1 C6 C13 C14 52.1(6)
N5 C6 C13 C14 -128.8(4)
C6 C13 C14 C15 -101.2(5)
C6 C13 C14 C19 78.9(6)
C19 C14 C15 C16 -0.7(6)
C13 C14 C15 C16 179.4(4)
C14 C15 C16 C17 0.6(7)
C15 C16 C17 C18 -0.8(7)
C15 C16 C17 O1 178.9(4)
C20 O1 C17 C16 178.4(5)
C20 O1 C17 C18 -1.9(7)
C16 C17 C18 C19 1.1(7)
O1 C17 C18 C19 -178.5(4)
C15 C14 C19 C18 0.9(6)
C13 C14 C19 C18 -179.2(3)
C17 C18 C19 C14 -1.3(6)
C26 N21 N22 C23 -0.6(6)
N21 N22 C23 N24 1.7(6)
N21 N22 C23 C27 -178.3(3)
N22 C23 N24 N25 -1.1(6)
C27 C23 N24 N25 178.9(3)
C23 N24 N25 C26 -0.3(6)
N22 N21 C26 N25 -0.8(6)
N22 N21 C26 C33 179.6(3)
N24 N25 C26 N21 1.3(6)
N24 N25 C26 C33 -179.1(4)
N24 C23 C27 C28 177.8(3)
N22 C23 C27 C28 -2.2(5)
N24 C23 C27 C32 -2.2(5)
N22 C23 C27 C32 177.8(3)
C23 C27 C28 C29 -179.9(3)
C32 C27 C28 C29 0.1(5)
C27 C28 C29 C30 0.4(6)
C28 C29 C30 C31 -1.1(6)
C28 C29 C30 Cl2 -179.2(3)
C29 C30 C31 C32 1.0(6)
Cl2 C30 C31 C32 179.3(3)
C30 C31 C32 C27 -0.5(6)
C28 C27 C32 C31 -0.1(6)
C23 C27 C32 C31 179.9(4)
N21 C26 C33 C34 -61.4(5)
N25 C26 C33 C34 118.9(4)
C26 C33 C34 C39 -69.2(5)
C26 C33 C34 C35 109.4(4)
C39 C34 C35 C36 -0.1(5)
C33 C34 C35 C36 -178.8(3)
C34 C35 C36 C37 -1.0(6)
C35 C36 C37 C38 1.5(6)
C35 C36 C37 O2 -177.7(3)
C40 O2 C37 C36 -2.1(6)
C40 O2 C37 C38 178.8(4)
C36 C37 C38 C39 -1.1(6)
O2 C37 C38 C39 178.0(4)
C35 C34 C39 C38 0.5(5)
C33 C34 C39 C38 179.3(3)
C37 C38 C39 C34 0.1(7)

loop_
_cod_related_entry_id
_cod_related_entry_database
_cod_related_entry_code
1 ChemSpider 24737542
